data_1553728
loop_
_publ_author_name
'Zhang, He'
'Leng, Xuebing'
'Wan, Xiaolong'
'Shen, Qilong'

_publ_section_title
;
 (1S)-(&#x2212;)-N-Trifluoromethylthio-2,10-camphorsultam and its
 derivatives: easily available, optically pure reagents for asymmetric
 trifluoromethylthiolation
;
_journal_issue 6
_journal_name_full 'Organic Chemistry Frontiers'
_journal_page_first 1051
_journal_paper_doi 10.1039/C7QO00042A
_journal_volume 4
_journal_year 2017
_chemical_absolute_configuration rmad
_chemical_formula_moiety 'C11 H16 F3 N O2 S2'
_chemical_formula_sum 'C11 H16 F3 N O2 S2'
_chemical_formula_weight 315.37
_space_group_crystal_system monoclinic
_space_group_IT_number 5
_space_group_name_Hall 'C 2y'
_space_group_name_H-M_alt 'C 1 2 1'
_atom_sites_solution_hydrogens geom
_atom_sites_solution_primary direct
_audit_creation_date 2016-10-21
_audit_creation_method
;
Olex2 1.2
(compiled 2016.09.09 svn.r3337 for OlexSys, GUI svn.r5227)
;
_audit_update_record
;
2017-01-15 deposited with the CCDC.
2017-02-10 downloaded from the CCDC.
;
_cell_angle_alpha 90
_cell_angle_beta 95.060(8)
_cell_angle_gamma 90
_cell_formula_units_Z 4
_cell_length_a 11.500(4)
_cell_length_b 10.460(4)
_cell_length_c 11.413(5)
_cell_measurement_reflns_used 3895
_cell_measurement_temperature 130
_cell_measurement_theta_max 27.20
_cell_measurement_theta_min 2.63
_cell_volume 1367.5(9)
_computing_cell_refinement 'SAINT v7.68A (Bruker, 2009)'
_computing_data_reduction 'SAINT v7.68A (Bruker, 2009)'
_computing_molecular_graphics 'Olex2 (Dolomanov et al., 2009)'
_computing_publication_material 'Olex2 (Dolomanov et al., 2009)'
_computing_structure_refinement 'ShelXL (Sheldrick, 2015)'
_computing_structure_solution 'ShelXS (Sheldrick, 2008)'
_diffrn_ambient_temperature 130
_diffrn_measured_fraction_theta_full 0.997
_diffrn_measured_fraction_theta_max 0.992
_diffrn_measurement_device_type 'Bruker APEX-II CCD'
_diffrn_measurement_method '\f and \w scans'
_diffrn_radiation_monochromator graphite
_diffrn_radiation_type MoK\a
_diffrn_radiation_wavelength 0.71073
_diffrn_reflns_av_R_equivalents 0.0352
_diffrn_reflns_av_unetI/netI 0.0378
_diffrn_reflns_Laue_measured_fraction_full 0.997
_diffrn_reflns_Laue_measured_fraction_max 0.992
_diffrn_reflns_limit_h_max 14
_diffrn_reflns_limit_h_min -14
_diffrn_reflns_limit_k_max 10
_diffrn_reflns_limit_k_min -13
_diffrn_reflns_limit_l_max 14
_diffrn_reflns_limit_l_min -14
_diffrn_reflns_number 5043
_diffrn_reflns_point_group_measured_fraction_full 0.783
_diffrn_reflns_point_group_measured_fraction_max 0.775
_diffrn_reflns_theta_full 25.242
_diffrn_reflns_theta_max 27.200
_diffrn_reflns_theta_min 1.791
_diffrn_standards_number 0
_exptl_absorpt_coefficient_mu 0.421
_exptl_absorpt_correction_T_max 0.7455
_exptl_absorpt_correction_T_min 0.6267
_exptl_absorpt_correction_type multi-scan
_exptl_absorpt_process_details
;
SADABS-2008/1 (Bruker,2008) was used for absorption correction.
wR2(int) was 0.0774 before and 0.0372 after correction.
The Ratio of minimum to maximum transmission is 0.8406.
The \l/2 correction factor is 0.0015.
;
_exptl_crystal_colour colourless
_exptl_crystal_density_diffrn 1.532
_exptl_crystal_density_method 'not measured'
_exptl_crystal_description block
_exptl_crystal_F_000 656
_exptl_crystal_size_max 0.33
_exptl_crystal_size_mid 0.25
_exptl_crystal_size_min 0.2
_refine_diff_density_max 0.405
_refine_diff_density_min -0.468
_refine_diff_density_rms 0.073
_refine_ls_abs_structure_details
;
 Flack x determined using 665 quotients [(I+)-(I-)]/[(I+)+(I-)]
 (Parsons, Flack and Wagner, Acta Cryst. B69 (2013) 249-259).
;
_refine_ls_abs_structure_Flack -0.03(7)
_refine_ls_extinction_method none
_refine_ls_goodness_of_fit_ref 1.108
_refine_ls_hydrogen_treatment constr
_refine_ls_matrix_type full
_refine_ls_number_parameters 174
_refine_ls_number_reflns 2368
_refine_ls_number_restraints 1
_refine_ls_restrained_S_all 1.108
_refine_ls_R_factor_all 0.0455
_refine_ls_R_factor_gt 0.0404
_refine_ls_shift/su_max 0.001
_refine_ls_shift/su_mean 0.000
_refine_ls_structure_factor_coef Fsqd
_refine_ls_weighting_details 'w=1/[\s^2^(Fo^2^)+(0.0332P)^2^+2.8276P] where P=(Fo^2^+2Fc^2^)/3'
_refine_ls_weighting_scheme calc
_refine_ls_wR_factor_gt 0.0934
_refine_ls_wR_factor_ref 0.0982
_reflns_Friedel_coverage 0.481
_reflns_Friedel_fraction_full 0.542
_reflns_Friedel_fraction_max 0.533
_reflns_number_gt 2219
_reflns_number_total 2368
_reflns_threshold_expression 'I > 2\s(I)'
_cod_data_source_file c7qo00042a2.cif
_cod_data_source_block dm16677
_cod_original_cell_volume 1367.6(9)
_cod_database_code 1553728
_shelx_space_group_comment
;
The symmetry employed for this shelxl refinement is uniquely defined
by the following loop, which should always be used as a source of
symmetry information in preference to the above space-group names.
They are only intended as comments.
;
_shelx_estimated_absorpt_t_max 0.921
_shelx_estimated_absorpt_t_min 0.874
_olex2_refinement_description
;
1. Fixed Uiso
 At 1.2 times of:
  All C(H) groups, All C(H,H) groups
 At 1.5 times of:
  All C(H,H,H) groups
2.a Ternary CH refined with riding coordinates:
 C3(H3), C5(H5)
2.b Secondary CH2 refined with riding coordinates:
 C2(H2A,H2B), C4(H4A,H4B), C6(H6A,H6B), C7(H7A,H7B)
2.c Idealised Me refined as rotating group:
 C10(H10A,H10B,H10C), C11(H11A,H11B,H11C)
;
_shelx_shelxl_version_number 2014/7
_olex2_submission_special_instructions 'No special instructions were received'

loop_
_space_group_symop_operation_xyz
'x, y, z'
'-x, y, -z'
'x+1/2, y+1/2, z'
'-x+1/2, y+1/2, -z'

loop_
_atom_site_label
_atom_site_type_symbol
_atom_site_fract_x
_atom_site_fract_y
_atom_site_fract_z
_atom_site_U_iso_or_equiv
_atom_site_adp_type
_atom_site_occupancy
_atom_site_site_symmetry_order
_atom_site_calc_flag
_atom_site_refinement_flags_posn
S1 S -0.07841(9) -0.50966(10) -0.65191(8) 0.0240(2) Uani 1 1 d .
S2 S -0.22285(8) -0.69682(11) -0.55800(7) 0.0210(2) Uani 1 1 d .
F1 F -0.1196(3) -0.2970(3) -0.7524(3) 0.0534(9) Uani 1 1 d .
F2 F -0.2780(3) -0.3976(4) -0.7225(3) 0.0495(9) Uani 1 1 d .
F3 F -0.1787(4) -0.4546(4) -0.8619(2) 0.0567(10) Uani 1 1 d .
O1 O -0.1511(3) -0.6782(4) -0.4499(2) 0.0322(8) Uani 1 1 d .
O2 O -0.3346(3) -0.6355(4) -0.5684(3) 0.0339(8) Uani 1 1 d .
N1 N -0.1488(3) -0.6509(4) -0.6734(3) 0.0205(7) Uani 1 1 d .
C1 C -0.1703(4) -0.4126(5) -0.7519(4) 0.0303(10) Uani 1 1 d .
C2 C -0.2293(4) -0.8629(5) -0.5955(3) 0.0272(9) Uani 1 1 d .
H2A H -0.1917 -0.9150 -0.5304 0.033 Uiso 1 1 calc R
H2B H -0.3115 -0.8909 -0.6111 0.033 Uiso 1 1 calc R
C3 C -0.0843(3) -0.7616(4) -0.7188(3) 0.0208(8) Uani 1 1 d .
H3 H -0.0077 -0.7738 -0.6715 0.025 Uiso 1 1 calc R
C4 C -0.0675(4) -0.7576(5) -0.8521(4) 0.0260(9) Uani 1 1 d .
H4A H -0.1069 -0.6826 -0.8907 0.031 Uiso 1 1 calc R
H4B H 0.0163 -0.7560 -0.8661 0.031 Uiso 1 1 calc R
C5 C -0.1260(4) -0.8839(5) -0.8957(3) 0.0254(9) Uani 1 1 d .
H5 H -0.1419 -0.8894 -0.9832 0.030 Uiso 1 1 calc R
C6 C -0.0544(4) -0.9953(5) -0.8412(4) 0.0306(10) Uani 1 1 d .
H6A H 0.0301 -0.9817 -0.8473 0.037 Uiso 1 1 calc R
H6B H -0.0781 -1.0770 -0.8801 0.037 Uiso 1 1 calc R
C7 C -0.0833(4) -0.9948(5) -0.7093(4) 0.0275(9) Uani 1 1 d .
H7A H -0.1236 -1.0744 -0.6890 0.033 Uiso 1 1 calc R
H7B H -0.0120 -0.9839 -0.6551 0.033 Uiso 1 1 calc R
C8 C -0.1640(3) -0.8785(4) -0.7065(3) 0.0192(8) Uani 1 1 d .
C9 C -0.2372(4) -0.8872(4) -0.8284(3) 0.0224(9) Uani 1 1 d .
C10 C -0.3065(4) -1.0136(6) -0.8436(4) 0.0347(11) Uani 1 1 d .
H10A H -0.3496 -1.0154 -0.9216 0.052 Uiso 1 1 calc GR
H10B H -0.3615 -1.0196 -0.7830 0.052 Uiso 1 1 calc GR
H10C H -0.2522 -1.0860 -0.8360 0.052 Uiso 1 1 calc GR
C11 C -0.3227(4) -0.7776(6) -0.8579(4) 0.0317(10) Uani 1 1 d .
H11A H -0.3835 -0.7785 -0.8029 0.048 Uiso 1 1 calc GR
H11B H -0.3587 -0.7880 -0.9384 0.048 Uiso 1 1 calc GR
H11C H -0.2807 -0.6960 -0.8512 0.048 Uiso 1 1 calc GR

loop_
_atom_site_aniso_label
_atom_site_aniso_U_11
_atom_site_aniso_U_22
_atom_site_aniso_U_33
_atom_site_aniso_U_23
_atom_site_aniso_U_13
_atom_site_aniso_U_12
S1 0.0297(5) 0.0183(5) 0.0240(4) -0.0014(4) 0.0020(3) -0.0023(5)
S2 0.0284(5) 0.0204(5) 0.0147(4) -0.0009(4) 0.0047(3) 0.0019(4)
F1 0.065(2) 0.0187(17) 0.075(2) 0.0105(16) 0.0023(18) -0.0047(15)
F2 0.0411(17) 0.050(2) 0.0572(19) 0.0134(17) 0.0024(14) 0.0124(16)
F3 0.103(3) 0.043(2) 0.0225(13) 0.0033(14) -0.0039(15) 0.024(2)
O1 0.0473(17) 0.033(2) 0.0161(12) -0.0014(14) -0.0008(11) -0.0025(16)
O2 0.0334(16) 0.035(2) 0.0351(17) 0.0020(15) 0.0115(13) 0.0053(15)
N1 0.0276(16) 0.0163(17) 0.0181(15) -0.0016(13) 0.0041(13) -0.0001(14)
C1 0.042(3) 0.019(2) 0.030(2) 0.0033(18) 0.0047(19) 0.003(2)
C2 0.039(2) 0.025(2) 0.0187(18) -0.0007(17) 0.0089(16) -0.006(2)
C3 0.0225(18) 0.018(2) 0.0221(19) -0.0026(16) 0.0039(14) 0.0020(17)
C4 0.034(2) 0.022(2) 0.0231(19) -0.0018(17) 0.0107(16) -0.005(2)
C5 0.037(2) 0.024(2) 0.0170(17) -0.0043(18) 0.0088(16) -0.0070(19)
C6 0.036(2) 0.024(3) 0.034(2) -0.005(2) 0.0115(18) 0.004(2)
C7 0.039(2) 0.017(2) 0.0264(19) -0.0019(18) 0.0026(16) 0.005(2)
C8 0.0262(19) 0.017(2) 0.0149(16) -0.0025(16) 0.0029(14) 0.0012(17)
C9 0.028(2) 0.022(2) 0.0170(16) -0.0014(17) 0.0018(15) -0.0007(18)
C10 0.040(2) 0.035(3) 0.029(2) -0.008(2) 0.0073(17) -0.011(2)
C11 0.030(2) 0.039(3) 0.025(2) -0.003(2) 0.0007(17) 0.000(2)

loop_
_atom_type_symbol
_atom_type_description
_atom_type_scat_dispersion_real
_atom_type_scat_dispersion_imag
_atom_type_scat_source
C C 0.0033 0.0016 'International Tables Vol C Tables 4.2.6.8 and 6.1.1.4'
H H 0.0000 0.0000 'International Tables Vol C Tables 4.2.6.8 and 6.1.1.4'
F F 0.0171 0.0103 'International Tables Vol C Tables 4.2.6.8 and 6.1.1.4'
N N 0.0061 0.0033 'International Tables Vol C Tables 4.2.6.8 and 6.1.1.4'
O O 0.0106 0.0060 'International Tables Vol C Tables 4.2.6.8 and 6.1.1.4'
S S 0.1246 0.1234 'International Tables Vol C Tables 4.2.6.8 and 6.1.1.4'

loop_
_geom_angle_atom_site_label_1
_geom_angle_atom_site_label_2
_geom_angle_atom_site_label_3
_geom_angle
N1 S1 C1 98.9(2)
O1 S2 N1 109.78(18)
O1 S2 C2 110.3(2)
O2 S2 O1 117.0(2)
O2 S2 N1 108.46(19)
O2 S2 C2 113.4(2)
N1 S2 C2 95.86(18)
S1 N1 S2 113.62(19)
C3 N1 S1 118.8(3)
C3 N1 S2 110.4(3)
F1 C1 S1 106.3(4)
F2 C1 S1 114.7(3)
F2 C1 F1 108.2(4)
F2 C1 F3 106.7(4)
F3 C1 S1 113.8(3)
F3 C1 F1 106.9(4)
S2 C2 H2A 110.4
S2 C2 H2B 110.4
H2A C2 H2B 108.6
C8 C2 S2 106.7(3)
C8 C2 H2A 110.4
C8 C2 H2B 110.4
N1 C3 H3 110.7
N1 C3 C4 115.4(4)
N1 C3 C8 105.4(3)
C4 C3 H3 110.7
C8 C3 H3 110.7
C8 C3 C4 103.7(3)
C3 C4 H4A 111.4
C3 C4 H4B 111.4
H4A C4 H4B 109.3
C5 C4 C3 101.8(3)
C5 C4 H4A 111.4
C5 C4 H4B 111.4
C4 C5 H5 114.0
C4 C5 C9 102.4(3)
C6 C5 C4 108.5(4)
C6 C5 H5 114.0
C6 C5 C9 102.7(3)
C9 C5 H5 114.0
C5 C6 H6A 111.0
C5 C6 H6B 111.0
C5 C6 C7 103.7(3)
H6A C6 H6B 109.0
C7 C6 H6A 111.0
C7 C6 H6B 111.0
C6 C7 H7A 111.4
C6 C7 H7B 111.4
H7A C7 H7B 109.3
C8 C7 C6 101.7(4)
C8 C7 H7A 111.4
C8 C7 H7B 111.4
C2 C8 C3 109.2(3)
C2 C8 C9 118.4(3)
C3 C8 C9 104.1(3)
C7 C8 C2 116.2(4)
C7 C8 C3 105.2(3)
C7 C8 C9 102.4(3)
C5 C9 C8 92.1(3)
C10 C9 C5 113.8(4)
C10 C9 C8 112.4(4)
C11 C9 C5 114.7(4)
C11 C9 C8 115.9(4)
C11 C9 C10 107.6(4)
C9 C10 H10A 109.5
C9 C10 H10B 109.5
C9 C10 H10C 109.5
H10A C10 H10B 109.5
H10A C10 H10C 109.5
H10B C10 H10C 109.5
C9 C11 H11A 109.5
C9 C11 H11B 109.5
C9 C11 H11C 109.5
H11A C11 H11B 109.5
H11A C11 H11C 109.5
H11B C11 H11C 109.5

loop_
_geom_bond_atom_site_label_1
_geom_bond_atom_site_label_2
_geom_bond_distance
S1 N1 1.692(4)
S1 C1 1.799(5)
S2 O1 1.436(3)
S2 O2 1.432(3)
S2 N1 1.700(3)
S2 C2 1.790(5)
F1 C1 1.342(6)
F2 C1 1.321(6)
F3 C1 1.325(6)
N1 C3 1.492(5)
C2 H2A 0.9900
C2 H2B 0.9900
C2 C8 1.537(5)
C3 H3 1.0000
C3 C4 1.552(5)
C3 C8 1.542(6)
C4 H4A 0.9900
C4 H4B 0.9900
C4 C5 1.545(6)
C5 H5 1.0000
C5 C6 1.527(7)
C5 C9 1.550(6)
C6 H6A 0.9900
C6 H6B 0.9900
C6 C7 1.570(6)
C7 H7A 0.9900
C7 H7B 0.9900
C7 C8 1.533(6)
C8 C9 1.564(5)
C9 C10 1.545(7)
C9 C11 1.528(7)
C10 H10A 0.9800
C10 H10B 0.9800
C10 H10C 0.9800
C11 H11A 0.9800
C11 H11B 0.9800
C11 H11C 0.9800

loop_
_geom_torsion_atom_site_label_1
_geom_torsion_atom_site_label_2
_geom_torsion_atom_site_label_3
_geom_torsion_atom_site_label_4
_geom_torsion
S1 N1 C3 C4 -76.3(4)
S1 N1 C3 C8 169.9(2)
S2 N1 C3 C4 149.9(3)
S2 N1 C3 C8 36.2(4)
S2 C2 C8 C3 19.1(4)
S2 C2 C8 C7 137.8(3)
S2 C2 C8 C9 -99.6(4)
O1 S2 N1 S1 -45.0(3)
O1 S2 N1 C3 91.3(3)
O1 S2 C2 C8 -112.1(3)
O2 S2 N1 S1 84.0(3)
O2 S2 N1 C3 -139.7(3)
O2 S2 C2 C8 114.5(3)
N1 S1 C1 F1 -175.0(3)
N1 S1 C1 F2 65.6(4)
N1 S1 C1 F3 -57.7(4)
N1 S2 C2 C8 1.5(3)
N1 C3 C4 C5 -122.2(4)
N1 C3 C8 C2 -34.6(4)
N1 C3 C8 C7 -160.0(3)
N1 C3 C8 C9 92.7(4)
C1 S1 N1 S2 -108.2(2)
C1 S1 N1 C3 119.4(3)
C2 S2 N1 S1 -159.0(2)
C2 S2 N1 C3 -22.7(3)
C2 C8 C9 C5 173.5(4)
C2 C8 C9 C10 -69.7(5)
C2 C8 C9 C11 54.7(5)
C3 C4 C5 C6 -66.1(4)
C3 C4 C5 C9 42.0(4)
C3 C8 C9 C5 52.1(4)
C3 C8 C9 C10 169.0(3)
C3 C8 C9 C11 -66.7(4)
C4 C3 C8 C2 -156.3(4)
C4 C3 C8 C7 78.4(4)
C4 C3 C8 C9 -28.9(4)
C4 C5 C6 C7 73.4(4)
C4 C5 C9 C8 -57.2(4)
C4 C5 C9 C10 -172.8(4)
C4 C5 C9 C11 62.7(4)
C5 C6 C7 C8 -2.3(4)
C6 C5 C9 C8 55.3(4)
C6 C5 C9 C10 -60.3(4)
C6 C5 C9 C11 175.2(4)
C6 C7 C8 C2 168.6(4)
C6 C7 C8 C3 -70.5(4)
C6 C7 C8 C9 38.0(4)
C7 C8 C9 C5 -57.2(4)
C7 C8 C9 C10 59.6(4)
C7 C8 C9 C11 -176.0(4)
C8 C3 C4 C5 -7.5(4)
C9 C5 C6 C7 -34.5(4)
